data_7134113
loop_
_publ_author_name
'Mondal, Biplab'
'Saha, Shankhadeep'
'Maity, Sayani'
'Samanta, Bapan'
'Ghosh, Riya'
'Bhattacharyya, Kalishankar'

_publ_section_title
;
 Photo-induced nitroxyl anion/HNO release from a nitrosyl complex of
 Mn(II)-porphyrinate
;
_journal_name_full 'Chemical Communications'
_journal_paper_doi 10.1039/D4CC06203E
_journal_year 2025
_chemical_formula_moiety 'C56 H52 Cl2 Mn N4 O12'
_chemical_formula_sum 'C56 H52 Cl2 Mn N4 O12'
_chemical_formula_weight 1098.85
_space_group_crystal_system triclinic
_space_group_IT_number 2
_space_group_name_Hall '-P 1'
_space_group_name_H-M_alt 'P -1'
_atom_sites_solution_hydrogens geom
_audit_creation_date 2023-11-21
_audit_creation_method
;
Olex2 1.5-alpha
(compiled 2022.06.10 svn.r3fa896fb for OlexSys, GUI svn.r6535)
;
_audit_update_record
;
2024-04-19 deposited with the CCDC.	2024-12-29 downloaded from the CCDC.
;
_cell_angle_alpha 86.5190(10)
_cell_angle_beta 75.1190(10)
_cell_angle_gamma 88.2800(10)
_cell_formula_units_Z 1
_cell_length_a 8.0273(4)
_cell_length_b 12.4667(6)
_cell_length_c 14.3129(7)
_cell_measurement_reflns_used 9872
_cell_measurement_temperature 298(2)
_cell_measurement_theta_max 26.98
_cell_measurement_theta_min 2.26
_cell_volume 1381.60(12)
_computing_cell_refinement 'SAINT V8.40B (?, 2016)'
_computing_data_collection 'Bruker APEX2'
_computing_data_reduction 'SAINT V8.40B (?, 2016)'
_computing_molecular_graphics 'Olex2 1.5-alpha (Dolomanov et al., 2009)'
_computing_publication_material 'Olex2 1.5-alpha (Dolomanov et al., 2009)'
_computing_structure_refinement 'XL  (Sheldrick, 2008)'
_computing_structure_solution 'SHELXS-97 (Sheldrick 2008)'
_diffrn_ambient_temperature 298.00
_diffrn_measured_fraction_theta_full 0.998
_diffrn_measured_fraction_theta_max 0.998
_diffrn_measurement_device_type 'Bruker APEX-II CCD'
_diffrn_measurement_method '\f and \w scans'
_diffrn_radiation_type MoK\a
_diffrn_radiation_wavelength 0.71073
_diffrn_reflns_av_R_equivalents 0.0307
_diffrn_reflns_av_unetI/netI 0.0222
_diffrn_reflns_Laue_measured_fraction_full 0.998
_diffrn_reflns_Laue_measured_fraction_max 0.998
_diffrn_reflns_limit_h_max 9
_diffrn_reflns_limit_h_min -9
_diffrn_reflns_limit_k_max 14
_diffrn_reflns_limit_k_min -14
_diffrn_reflns_limit_l_max 17
_diffrn_reflns_limit_l_min -17
_diffrn_reflns_number 28860
_diffrn_reflns_point_group_measured_fraction_full 0.998
_diffrn_reflns_point_group_measured_fraction_max 0.998
_diffrn_reflns_theta_full 25.000
_diffrn_reflns_theta_max 25.000
_diffrn_reflns_theta_min 2.142
_diffrn_source_current 1.4
_diffrn_source_power 0.07
_diffrn_source_voltage 50.0
_diffrn_standards_number 0
_exptl_absorpt_coefficient_mu 0.400
_exptl_absorpt_correction_type none
_exptl_crystal_colour Blue-Green
_exptl_crystal_density_diffrn 1.321
_exptl_crystal_description Block
_exptl_crystal_F_000 571
_exptl_crystal_size_max 0.18
_exptl_crystal_size_mid 0.15
_exptl_crystal_size_min 0.13
_refine_diff_density_max 0.419
_refine_diff_density_min -1.179
_refine_diff_density_rms 0.079
_refine_ls_extinction_method none
_refine_ls_goodness_of_fit_ref 1.053
_refine_ls_hydrogen_treatment constr
_refine_ls_matrix_type full
_refine_ls_number_parameters 346
_refine_ls_number_reflns 4862
_refine_ls_number_restraints 0
_refine_ls_restrained_S_all 1.053
_refine_ls_R_factor_all 0.0741
_refine_ls_R_factor_gt 0.0615
_refine_ls_shift/su_max 0.000
_refine_ls_shift/su_mean 0.000
_refine_ls_structure_factor_coef Fsqd
_refine_ls_weighting_details 'w=1/[\s^2^(Fo^2^)+(0.1131P)^2^+2.1647P] where P=(Fo^2^+2Fc^2^)/3'
_refine_ls_weighting_scheme calc
_refine_ls_wR_factor_gt 0.1797
_refine_ls_wR_factor_ref 0.1998
_reflns_Friedel_coverage 0.000
_reflns_number_gt 4109
_reflns_number_total 4862
_reflns_threshold_expression 'I > 2\s(I)'
_cod_data_source_file d4cc06203e2.cif
_cod_data_source_block MnTMPPCl
_cod_database_code 7134113
_shelx_shelxl_version_number 2019/1
_shelx_space_group_comment
;
The symmetry employed for this shelxl refinement is uniquely defined
by the following loop, which should always be used as a source of
symmetry information in preference to the above space-group names.
They are only intended as comments.
;
_olex2_refinement_description
;
1. Fixed Uiso
 At 1.2 times of:
  All C(H) groups
 At 1.5 times of:
  All C(H,H,H) groups
2.a Aromatic/amide H refined with riding coordinates:
 C27(H27), C11(H11), C25(H25), C4(H4), C28(H28), C18(H18), C14(H14), C13(H13)
2.b Idealised Me refined as rotating group:
 C20(H20A,H20B,H20C), C10(H10A,H10B,H10C), C8(H8A,H8B,H8C), C24(H24A,H24B,
 H24C), C6(H6A,H6B,H6C), C22(H22A,H22B,H22C)
;
_smtbx_masks_void_probe_radius 1.2
_smtbx_masks_void_truncation_radius 1.2
_olex2_submission_special_instructions 'No special instructions were received'

loop_
_space_group_symop_operation_xyz
'x, y, z'
'-x, -y, -z'

loop_
_atom_site_label
_atom_site_type_symbol
_atom_site_fract_x
_atom_site_fract_y
_atom_site_fract_z
_atom_site_U_iso_or_equiv
_atom_site_adp_type
_atom_site_occupancy
_atom_site_site_symmetry_order
_atom_site_calc_flag
_atom_site_refinement_flags_posn
_atom_site_refinement_flags_adp
_atom_site_refinement_flags_occupancy
_atom_site_disorder_assembly
_atom_site_disorder_group
Mn1 Mn 1.000000 1.000000 0.500000 0.0262(2) Uani 1 2 d S . P . .
Cl1 Cl 0.7278(2) 1.10912(13) 0.50441(13) 0.0972(5) Uani 1 1 d . . . . .
N2 N 0.8598(3) 0.8706(2) 0.55838(18) 0.0291(6) Uani 1 1 d . . . . .
N1 N 1.0030(3) 0.9531(2) 0.36757(18) 0.0289(6) Uani 1 1 d . . . . .
O1 O 0.9527(4) 0.4687(2) 0.2142(2) 0.0593(8) Uani 1 1 d . . . . .
O4 O 0.2966(4) 0.8595(3) 0.9915(2) 0.0599(8) Uani 1 1 d . . . . .
O3 O 0.3793(4) 0.5539(2) 0.3681(2) 0.0582(8) Uani 1 1 d . . . . .
O2 O 0.6131(4) 0.4287(2) 0.2536(2) 0.0612(8) Uani 1 1 d . . . . .
O5 O 0.4563(4) 0.7315(3) 1.0987(2) 0.0660(9) Uani 1 1 d . . . . .
O6 O 0.7959(4) 0.6930(3) 1.0416(2) 0.0710(10) Uani 1 1 d . . . . .
C26 C 0.9180(4) 0.9938(2) 0.7197(2) 0.0299(7) Uani 1 1 d . . . . .
C1 C 0.9295(4) 0.8636(2) 0.3446(2) 0.0293(7) Uani 1 1 d . . . . .
C15 C 0.8006(4) 0.8430(3) 0.6555(2) 0.0317(7) Uani 1 1 d . . . . .
C27 C 0.9457(5) 1.0515(3) 0.7974(2) 0.0382(8) Uani 1 1 d . . . . .
H27 H 0.905533 1.032660 0.863039 0.046 Uiso 1 1 calc R U . . .
C3 C 0.7783(5) 0.6902(3) 0.3715(2) 0.0355(7) Uani 1 1 d . . . . .
C11 C 0.6038(5) 0.6686(3) 0.3918(2) 0.0392(8) Uani 1 1 d . . . . .
H11 H 0.523723 0.712673 0.431388 0.047 Uiso 1 1 calc R U . . .
C25 C 0.8193(5) 0.7970(3) 0.8889(2) 0.0386(8) Uani 1 1 d . . . . .
H25 H 0.936758 0.782338 0.867115 0.046 Uiso 1 1 calc R U . . .
C16 C 0.8250(4) 0.9003(3) 0.7313(2) 0.0312(7) Uani 1 1 d . . . . .
C17 C 0.7348(4) 0.8591(3) 0.8318(2) 0.0330(7) Uani 1 1 d . . . . .
C5 C 0.8429(5) 0.5368(3) 0.2734(3) 0.0445(9) Uani 1 1 d . . . . .
C2 C 0.8404(4) 0.7853(3) 0.4108(2) 0.0332(7) Uani 1 1 d . . . . .
C4 C 0.8986(5) 0.6235(3) 0.3132(2) 0.0399(8) Uani 1 1 d . . . . .
H4 H 1.015715 0.637075 0.300943 0.048 Uiso 1 1 calc R U . . .
C19 C 0.4684(5) 0.8420(3) 0.9549(2) 0.0410(8) Uani 1 1 d . . . . .
C28 C 1.0402(5) 1.1379(3) 0.7585(2) 0.0387(8) Uani 1 1 d . . . . .
H28 H 1.078853 1.189270 0.792213 0.046 Uiso 1 1 calc R U . . .
C18 C 0.5606(5) 0.8827(3) 0.8646(2) 0.0395(8) Uani 1 1 d . . . . .
H18 H 0.505353 0.925808 0.826077 0.047 Uiso 1 1 calc R U . . .
C12 C 0.8095(4) 0.7899(2) 0.5107(2) 0.0323(7) Uani 1 1 d . . . . .
C23 C 0.7265(5) 0.7564(3) 0.9799(2) 0.0430(8) Uani 1 1 d . . . . .
C9 C 0.5489(5) 0.5804(3) 0.3526(3) 0.0429(8) Uani 1 1 d . . . . .
C14 C 0.7130(5) 0.7436(3) 0.6676(3) 0.0437(9) Uani 1 1 d . . . . .
H14 H 0.660645 0.708037 0.726410 0.052 Uiso 1 1 calc R U . . .
C7 C 0.6672(6) 0.5158(3) 0.2921(3) 0.0463(9) Uani 1 1 d . . . . .
C21 C 0.5504(5) 0.7780(3) 1.0121(3) 0.0441(9) Uani 1 1 d . . . . .
C13 C 0.7191(5) 0.7102(3) 0.5799(3) 0.0438(9) Uani 1 1 d . . . . .
H13 H 0.673351 0.647058 0.566341 0.053 Uiso 1 1 calc R U . . .
C20 C 0.2114(6) 0.9276(5) 0.9349(3) 0.0663(13) Uani 1 1 d . . . . .
H20A H 0.261834 0.997518 0.925437 0.099 Uiso 1 1 calc R U . . .
H20B H 0.091346 0.933477 0.967633 0.099 Uiso 1 1 calc R U . . .
H20C H 0.223265 0.897762 0.873153 0.099 Uiso 1 1 calc R U . . .
C10 C 0.2585(6) 0.6010(4) 0.4444(4) 0.0674(13) Uani 1 1 d . . . . .
H10A H 0.295367 0.589628 0.503028 0.101 Uiso 1 1 calc R U . . .
H10B H 0.148100 0.568762 0.452870 0.101 Uiso 1 1 calc R U . . .
H10C H 0.249537 0.676722 0.429510 0.101 Uiso 1 1 calc R U . . .
C8 C 0.6007(6) 0.4493(4) 0.1568(3) 0.0657(12) Uani 1 1 d . . . . .
H8A H 0.520432 0.507441 0.154567 0.098 Uiso 1 1 calc R U . . .
H8B H 0.561553 0.386034 0.134355 0.098 Uiso 1 1 calc R U . . .
H8C H 0.711945 0.468320 0.116031 0.098 Uiso 1 1 calc R U . . .
C24 C 0.9707(6) 0.6633(4) 1.0130(4) 0.0677(13) Uani 1 1 d . . . . .
H24A H 0.993281 0.628621 0.952806 0.102 Uiso 1 1 calc R U . . .
H24B H 0.998207 0.614654 1.061660 0.102 Uiso 1 1 calc R U . . .
H24C H 1.040163 0.726180 1.004864 0.102 Uiso 1 1 calc R U . . .
C6 C 1.1324(7) 0.4822(5) 0.2012(4) 0.0780(16) Uani 1 1 d . . . . .
H6A H 1.165415 0.551101 0.169071 0.117 Uiso 1 1 calc R U . . .
H6B H 1.194822 0.426607 0.162523 0.117 Uiso 1 1 calc R U . . .
H6C H 1.158389 0.478184 0.263136 0.117 Uiso 1 1 calc R U . . .
C22 C 0.4564(8) 0.7886(5) 1.1807(3) 0.0802(16) Uani 1 1 d . . . . .
H22A H 0.571553 0.790194 1.188501 0.120 Uiso 1 1 calc R U . . .
H22B H 0.382414 0.753654 1.237159 0.120 Uiso 1 1 calc R U . . .
H22C H 0.415334 0.860728 1.172324 0.120 Uiso 1 1 calc R U . . .

loop_
_atom_site_aniso_label
_atom_site_aniso_U_11
_atom_site_aniso_U_22
_atom_site_aniso_U_33
_atom_site_aniso_U_23
_atom_site_aniso_U_13
_atom_site_aniso_U_12
Mn1 0.0362(4) 0.0232(4) 0.0181(3) -0.0018(2) -0.0040(3) -0.0082(3)
Cl1 0.1037(12) 0.0840(10) 0.0987(12) -0.0071(8) -0.0169(9) 0.0039(8)
N2 0.0394(14) 0.0265(13) 0.0214(12) -0.0016(10) -0.0072(11) -0.0073(11)
N1 0.0367(14) 0.0262(13) 0.0221(12) -0.0023(10) -0.0037(11) -0.0070(10)
O1 0.072(2) 0.0454(16) 0.0636(19) -0.0258(14) -0.0187(15) 0.0010(14)
O4 0.0449(15) 0.089(2) 0.0375(15) 0.0016(14) 0.0024(12) -0.0004(15)
O3 0.0603(17) 0.0585(17) 0.0572(18) -0.0087(14) -0.0130(14) -0.0306(14)
O2 0.097(2) 0.0394(15) 0.0518(17) -0.0113(13) -0.0223(16) -0.0278(15)
O5 0.073(2) 0.075(2) 0.0361(15) 0.0173(14) 0.0074(14) -0.0170(16)
O6 0.067(2) 0.091(2) 0.0445(17) 0.0318(16) -0.0057(14) 0.0118(17)
C26 0.0364(17) 0.0319(16) 0.0200(14) -0.0018(12) -0.0042(12) -0.0046(13)
C1 0.0389(17) 0.0272(15) 0.0221(15) -0.0031(12) -0.0073(13) -0.0049(13)
C15 0.0385(17) 0.0300(16) 0.0249(15) 0.0024(12) -0.0050(13) -0.0095(13)
C27 0.053(2) 0.0408(19) 0.0201(15) -0.0024(13) -0.0061(14) -0.0104(15)
C3 0.051(2) 0.0304(16) 0.0253(16) 0.0011(13) -0.0104(14) -0.0119(14)
C11 0.051(2) 0.0343(18) 0.0329(17) -0.0035(14) -0.0107(15) -0.0116(15)
C25 0.0410(19) 0.0410(19) 0.0310(17) 0.0024(14) -0.0047(14) -0.0055(15)
C16 0.0393(17) 0.0313(16) 0.0205(15) 0.0014(12) -0.0031(13) -0.0058(13)
C17 0.0445(18) 0.0301(16) 0.0227(15) -0.0010(12) -0.0045(13) -0.0120(14)
C5 0.067(2) 0.0298(17) 0.0384(19) -0.0078(14) -0.0150(17) -0.0027(16)
C2 0.0421(18) 0.0290(16) 0.0298(16) -0.0043(13) -0.0104(14) -0.0080(13)
C4 0.053(2) 0.0325(17) 0.0361(18) -0.0061(14) -0.0140(16) -0.0084(15)
C19 0.0396(19) 0.050(2) 0.0292(17) -0.0040(15) -0.0004(14) -0.0056(16)
C28 0.057(2) 0.0351(18) 0.0254(16) -0.0070(13) -0.0099(15) -0.0109(15)
C18 0.0430(19) 0.047(2) 0.0263(16) 0.0013(14) -0.0054(14) -0.0025(15)
C12 0.0428(18) 0.0252(15) 0.0280(16) 0.0003(12) -0.0067(13) -0.0109(13)
C23 0.052(2) 0.047(2) 0.0276(17) 0.0093(15) -0.0073(15) -0.0044(17)
C9 0.058(2) 0.0356(18) 0.0359(18) 0.0000(15) -0.0120(16) -0.0208(16)
C14 0.064(2) 0.0356(18) 0.0291(17) 0.0052(14) -0.0069(16) -0.0215(17)
C7 0.073(3) 0.0305(18) 0.039(2) -0.0030(15) -0.0171(18) -0.0206(17)
C21 0.052(2) 0.046(2) 0.0281(17) 0.0076(15) -0.0014(15) -0.0123(17)
C13 0.065(2) 0.0322(18) 0.0347(18) 0.0021(14) -0.0123(17) -0.0234(17)
C20 0.048(2) 0.093(4) 0.053(3) -0.008(2) -0.006(2) 0.014(2)
C10 0.055(3) 0.076(3) 0.070(3) -0.010(2) -0.012(2) -0.020(2)
C8 0.072(3) 0.073(3) 0.056(3) -0.021(2) -0.016(2) -0.022(2)
C24 0.071(3) 0.073(3) 0.060(3) 0.018(2) -0.022(2) 0.007(2)
C6 0.078(3) 0.075(3) 0.095(4) -0.043(3) -0.042(3) 0.033(3)
C22 0.086(4) 0.113(4) 0.031(2) 0.008(2) 0.001(2) 0.003(3)

loop_
_atom_type_symbol
_atom_type_description
_atom_type_scat_dispersion_real
_atom_type_scat_dispersion_imag
_atom_type_scat_source
C C 0.0033 0.0016 'International Tables Vol C Tables 4.2.6.8 and 6.1.1.4'
H H 0.0000 0.0000 'International Tables Vol C Tables 4.2.6.8 and 6.1.1.4'
Cl Cl 0.1484 0.1585 'International Tables Vol C Tables 4.2.6.8 and 6.1.1.4'
Mn Mn 0.3368 0.7283 'International Tables Vol C Tables 4.2.6.8 and 6.1.1.4'
N N 0.0061 0.0033 'International Tables Vol C Tables 4.2.6.8 and 6.1.1.4'
O O 0.0106 0.0060 'International Tables Vol C Tables 4.2.6.8 and 6.1.1.4'

loop_
_geom_angle_atom_site_label_1
_geom_angle_atom_site_label_2
_geom_angle_atom_site_label_3
_geom_angle
_geom_angle_site_symmetry_1
_geom_angle_site_symmetry_3
_geom_angle_publ_flag
Cl1 Mn1 Cl1 180.0 . 2_776 ?
N2 Mn1 Cl1 89.46(9) . 2_776 ?
N2 Mn1 Cl1 89.46(9) 2_776 . ?
N2 Mn1 Cl1 90.54(9) 2_776 2_776 ?
N2 Mn1 Cl1 90.54(9) . . ?
N2 Mn1 N2 180.0 2_776 . ?
N2 Mn1 N1 90.86(10) . 2_776 ?
N2 Mn1 N1 90.86(10) 2_776 . ?
N2 Mn1 N1 89.14(10) . . ?
N2 Mn1 N1 89.14(10) 2_776 2_776 ?
N1 Mn1 Cl1 90.26(9) . . ?
N1 Mn1 Cl1 89.73(9) 2_776 . ?
N1 Mn1 Cl1 89.74(9) . 2_776 ?
N1 Mn1 Cl1 90.26(9) 2_776 2_776 ?
N1 Mn1 N1 180.00(15) 2_776 . ?
C15 N2 Mn1 126.2(2) . . ?
C15 N2 C12 106.1(2) . . ?
C12 N2 Mn1 127.7(2) . . ?
C26 N1 Mn1 126.0(2) 2_776 . ?
C1 N1 Mn1 127.9(2) . . ?
C1 N1 C26 106.1(2) . 2_776 ?
C5 O1 C6 117.5(3) . . ?
C19 O4 C20 117.0(3) . . ?
C9 O3 C10 117.9(3) . . ?
C7 O2 C8 113.5(3) . . ?
C21 O5 C22 114.7(4) . . ?
C23 O6 C24 119.2(3) . . ?
N1 C26 C27 109.3(3) 2_776 . ?
C16 C26 N1 126.1(3) . 2_776 ?
C16 C26 C27 124.6(3) . . ?
N1 C1 C2 125.5(3) . . ?
N1 C1 C28 109.6(3) . 2_776 ?
C2 C1 C28 124.9(3) . 2_776 ?
N2 C15 C16 126.3(3) . . ?
N2 C15 C14 109.3(3) . . ?
C16 C15 C14 124.3(3) . . ?
C26 C27 H27 126.2 . . ?
C28 C27 C26 107.6(3) . . ?
C28 C27 H27 126.2 . . ?
C11 C3 C2 120.8(3) . . ?
C11 C3 C4 120.3(3) . . ?
C4 C3 C2 119.0(3) . . ?
C3 C11 H11 120.2 . . ?
C3 C11 C9 119.6(3) . . ?
C9 C11 H11 120.2 . . ?
C17 C25 H25 120.4 . . ?
C17 C25 C23 119.2(3) . . ?
C23 C25 H25 120.4 . . ?
C26 C16 C15 124.5(3) . . ?
C26 C16 C17 118.8(3) . . ?
C15 C16 C17 116.5(3) . . ?
C25 C17 C16 121.9(3) . . ?
C25 C17 C18 120.6(3) . . ?
C18 C17 C16 117.4(3) . . ?
O1 C5 C4 123.3(4) . . ?
O1 C5 C7 116.4(3) . . ?
C4 C5 C7 120.3(3) . . ?
C1 C2 C3 117.7(3) . . ?
C12 C2 C1 123.8(3) . . ?
C12 C2 C3 118.5(3) . . ?
C3 C4 H4 120.1 . . ?
C5 C4 C3 119.8(3) . . ?
C5 C4 H4 120.1 . . ?
O4 C19 C18 123.7(3) . . ?
O4 C19 C21 116.3(3) . . ?
C21 C19 C18 120.0(3) . . ?
C1 C28 H28 126.3 2_776 . ?
C27 C28 C1 107.3(3) . 2_776 ?
C27 C28 H28 126.3 . . ?
C17 C18 C19 120.1(3) . . ?
C17 C18 H18 120.0 . . ?
C19 C18 H18 120.0 . . ?
N2 C12 C2 125.9(3) . . ?
N2 C12 C13 109.5(3) . . ?
C2 C12 C13 124.7(3) . . ?
O6 C23 C25 124.2(3) . . ?
O6 C23 C21 115.6(3) . . ?
C21 C23 C25 120.2(3) . . ?
O3 C9 C11 123.5(4) . . ?
O3 C9 C7 116.0(3) . . ?
C7 C9 C11 120.4(3) . . ?
C15 C14 H14 126.0 . . ?
C13 C14 C15 108.0(3) . . ?
C13 C14 H14 126.0 . . ?
O2 C7 C5 120.0(4) . . ?
O2 C7 C9 120.4(4) . . ?
C9 C7 C5 119.6(3) . . ?
O5 C21 C19 119.9(4) . . ?
O5 C21 C23 120.2(3) . . ?
C19 C21 C23 119.9(3) . . ?
C12 C13 H13 126.5 . . ?
C14 C13 C12 107.1(3) . . ?
C14 C13 H13 126.5 . . ?
O4 C20 H20A 109.5 . . ?
O4 C20 H20B 109.5 . . ?
O4 C20 H20C 109.5 . . ?
H20A C20 H20B 109.5 . . ?
H20A C20 H20C 109.5 . . ?
H20B C20 H20C 109.5 . . ?
O3 C10 H10A 109.5 . . ?
O3 C10 H10B 109.5 . . ?
O3 C10 H10C 109.5 . . ?
H10A C10 H10B 109.5 . . ?
H10A C10 H10C 109.5 . . ?
H10B C10 H10C 109.5 . . ?
O2 C8 H8A 109.5 . . ?
O2 C8 H8B 109.5 . . ?
O2 C8 H8C 109.5 . . ?
H8A C8 H8B 109.5 . . ?
H8A C8 H8C 109.5 . . ?
H8B C8 H8C 109.5 . . ?
O6 C24 H24A 109.5 . . ?
O6 C24 H24B 109.5 . . ?
O6 C24 H24C 109.5 . . ?
H24A C24 H24B 109.5 . . ?
H24A C24 H24C 109.5 . . ?
H24B C24 H24C 109.5 . . ?
O1 C6 H6A 109.5 . . ?
O1 C6 H6B 109.5 . . ?
O1 C6 H6C 109.5 . . ?
H6A C6 H6B 109.5 . . ?
H6A C6 H6C 109.5 . . ?
H6B C6 H6C 109.5 . . ?
O5 C22 H22A 109.5 . . ?
O5 C22 H22B 109.5 . . ?
O5 C22 H22C 109.5 . . ?
H22A C22 H22B 109.5 . . ?
H22A C22 H22C 109.5 . . ?
H22B C22 H22C 109.5 . . ?

loop_
_geom_bond_atom_site_label_1
_geom_bond_atom_site_label_2
_geom_bond_distance
_geom_bond_site_symmetry_2
_geom_bond_publ_flag
Mn1 Cl1 2.5277(17) 2_776 ?
Mn1 Cl1 2.5276(17) . ?
Mn1 N2 2.007(2) . ?
Mn1 N2 2.007(2) 2_776 ?
Mn1 N1 2.011(2) 2_776 ?
Mn1 N1 2.011(2) . ?
N2 C15 1.374(4) . ?
N2 C12 1.375(4) . ?
N1 C26 1.385(4) 2_776 ?
N1 C1 1.373(4) . ?
O1 C5 1.370(5) . ?
O1 C6 1.420(6) . ?
O4 C19 1.360(5) . ?
O4 C20 1.418(5) . ?
O3 C9 1.370(5) . ?
O3 C10 1.407(6) . ?
O2 C7 1.377(4) . ?
O2 C8 1.421(6) . ?
O5 C21 1.379(4) . ?
O5 C22 1.409(6) . ?
O6 C23 1.362(4) . ?
O6 C24 1.402(6) . ?
C26 C27 1.427(4) . ?
C26 C16 1.382(5) . ?
C1 C2 1.394(5) . ?
C1 C28 1.434(4) 2_776 ?
C15 C16 1.392(4) . ?
C15 C14 1.423(5) . ?
C27 H27 0.9300 . ?
C27 C28 1.344(5) . ?
C3 C11 1.387(5) . ?
C3 C2 1.494(4) . ?
C3 C4 1.393(5) . ?
C11 H11 0.9300 . ?
C11 C9 1.396(5) . ?
C25 H25 0.9300 . ?
C25 C17 1.380(5) . ?
C25 C23 1.397(5) . ?
C16 C17 1.502(4) . ?
C17 C18 1.385(5) . ?
C5 C4 1.388(5) . ?
C5 C7 1.396(6) . ?
C2 C12 1.391(5) . ?
C4 H4 0.9300 . ?
C19 C18 1.388(5) . ?
C19 C21 1.381(5) . ?
C28 H28 0.9300 . ?
C18 H18 0.9300 . ?
C12 C13 1.432(5) . ?
C23 C21 1.393(6) . ?
C9 C7 1.384(6) . ?
C14 H14 0.9300 . ?
C14 C13 1.335(5) . ?
C13 H13 0.9300 . ?
C20 H20A 0.9600 . ?
C20 H20B 0.9600 . ?
C20 H20C 0.9600 . ?
C10 H10A 0.9600 . ?
C10 H10B 0.9600 . ?
C10 H10C 0.9600 . ?
C8 H8A 0.9600 . ?
C8 H8B 0.9600 . ?
C8 H8C 0.9600 . ?
C24 H24A 0.9600 . ?
C24 H24B 0.9600 . ?
C24 H24C 0.9600 . ?
C6 H6A 0.9600 . ?
C6 H6B 0.9600 . ?
C6 H6C 0.9600 . ?
C22 H22A 0.9600 . ?
C22 H22B 0.9600 . ?
C22 H22C 0.9600 . ?

loop_
_geom_torsion_atom_site_label_1
_geom_torsion_atom_site_label_2
_geom_torsion_atom_site_label_3
_geom_torsion_atom_site_label_4
_geom_torsion
_geom_torsion_site_symmetry_1
_geom_torsion_site_symmetry_2
_geom_torsion_site_symmetry_3
_geom_torsion_site_symmetry_4
_geom_torsion_publ_flag
Mn1 N2 C15 C16 0.9(5) . . . . ?
Mn1 N2 C15 C14 -177.4(2) . . . . ?
Mn1 N2 C12 C2 -3.2(5) . . . . ?
Mn1 N2 C12 C13 176.9(2) . . . . ?
Mn1 N1 C1 C2 -1.7(5) . . . . ?
Mn1 N1 C1 C28 178.9(2) . . . 2_776 ?
N2 C15 C16 C26 -1.8(6) . . . . ?
N2 C15 C16 C17 174.8(3) . . . . ?
N2 C15 C14 C13 0.4(5) . . . . ?
N2 C12 C13 C14 1.0(4) . . . . ?
N1 C26 C27 C28 -0.2(4) 2_776 . . . ?
N1 C26 C16 C15 1.9(5) 2_776 . . . ?
N1 C26 C16 C17 -174.6(3) 2_776 . . . ?
N1 C1 C2 C3 -176.5(3) . . . . ?
N1 C1 C2 C12 2.1(6) . . . . ?
O1 C5 C4 C3 178.9(3) . . . . ?
O1 C5 C7 O2 1.6(5) . . . . ?
O1 C5 C7 C9 179.0(3) . . . . ?
O4 C19 C18 C17 -178.6(3) . . . . ?
O4 C19 C21 O5 3.2(5) . . . . ?
O4 C19 C21 C23 -179.8(3) . . . . ?
O3 C9 C7 O2 -1.9(5) . . . . ?
O3 C9 C7 C5 -179.3(3) . . . . ?
O6 C23 C21 O5 -3.5(6) . . . . ?
O6 C23 C21 C19 179.6(4) . . . . ?
C26 N1 C1 C2 178.1(3) 2_776 . . . ?
C26 N1 C1 C28 -1.3(4) 2_776 . . 2_776 ?
C26 C27 C28 C1 1.0(4) . . . 2_776 ?
C26 C16 C17 C25 -83.8(4) . . . . ?
C26 C16 C17 C18 98.4(4) . . . . ?
C1 C2 C12 N2 0.4(6) . . . . ?
C1 C2 C12 C13 -179.6(3) . . . . ?
C15 N2 C12 C2 179.2(3) . . . . ?
C15 N2 C12 C13 -0.7(4) . . . . ?
C15 C16 C17 C25 99.4(4) . . . . ?
C15 C16 C17 C18 -78.5(4) . . . . ?
C15 C14 C13 C12 -0.9(5) . . . . ?
C27 C26 C16 C15 -178.8(3) . . . . ?
C27 C26 C16 C17 4.7(5) . . . . ?
C3 C11 C9 O3 -179.3(3) . . . . ?
C3 C11 C9 C7 -1.3(5) . . . . ?
C3 C2 C12 N2 179.0(3) . . . . ?
C3 C2 C12 C13 -1.0(5) . . . . ?
C11 C3 C2 C1 -118.4(4) . . . . ?
C11 C3 C2 C12 62.9(5) . . . . ?
C11 C3 C4 C5 1.6(5) . . . . ?
C11 C9 C7 O2 179.9(3) . . . . ?
C11 C9 C7 C5 2.5(6) . . . . ?
C25 C17 C18 C19 -1.3(5) . . . . ?
C25 C23 C21 O5 175.2(4) . . . . ?
C25 C23 C21 C19 -1.7(6) . . . . ?
C16 C26 C27 C28 -179.6(3) . . . . ?
C16 C15 C14 C13 -177.9(4) . . . . ?
C16 C17 C18 C19 176.6(3) . . . . ?
C17 C25 C23 O6 179.0(4) . . . . ?
C17 C25 C23 C21 0.4(6) . . . . ?
C2 C3 C11 C9 178.7(3) . . . . ?
C2 C3 C4 C5 -177.9(3) . . . . ?
C2 C12 C13 C14 -178.9(4) . . . . ?
C4 C3 C11 C9 -0.8(5) . . . . ?
C4 C3 C2 C1 61.1(4) . . . . ?
C4 C3 C2 C12 -117.6(4) . . . . ?
C4 C5 C7 O2 -179.1(3) . . . . ?
C4 C5 C7 C9 -1.7(6) . . . . ?
C28 C1 C2 C3 2.8(5) 2_776 . . . ?
C28 C1 C2 C12 -178.5(3) 2_776 . . . ?
C18 C19 C21 O5 -175.4(3) . . . . ?
C18 C19 C21 C23 1.5(6) . . . . ?
C12 N2 C15 C16 178.5(3) . . . . ?
C12 N2 C15 C14 0.2(4) . . . . ?
C23 C25 C17 C16 -176.7(3) . . . . ?
C23 C25 C17 C18 1.1(5) . . . . ?
C14 C15 C16 C26 176.3(3) . . . . ?
C14 C15 C16 C17 -7.1(5) . . . . ?
C7 C5 C4 C3 -0.4(5) . . . . ?
C21 C19 C18 C17 0.0(6) . . . . ?
C20 O4 C19 C18 -3.1(6) . . . . ?
C20 O4 C19 C21 178.3(4) . . . . ?
C10 O3 C9 C11 -15.6(6) . . . . ?
C10 O3 C9 C7 166.3(4) . . . . ?
C8 O2 C7 C5 -83.4(5) . . . . ?
C8 O2 C7 C9 99.3(5) . . . . ?
C24 O6 C23 C25 -1.6(7) . . . . ?
C24 O6 C23 C21 177.1(4) . . . . ?
C6 O1 C5 C4 6.3(6) . . . . ?
C6 O1 C5 C7 -174.4(4) . . . . ?
C22 O5 C21 C19 -96.7(5) . . . . ?
C22 O5 C21 C23 86.3(5) . . . . ?

loop_
_smtbx_masks_void_nr
_smtbx_masks_void_average_x
_smtbx_masks_void_average_y
_smtbx_masks_void_average_z
_smtbx_masks_void_volume
_smtbx_masks_void_count_electrons
_smtbx_masks_void_content
1 -0.300 0.132 0.314 62.6 13.6 ?
2 0.300 0.868 0.686 62.6 13.6 ?
